data_4119624
loop_
_publ_author_name
'Julien Lieffrig'
'Olivier Jeannin'
'Marc Fourmigu\'e'

_publ_section_title
;
 Expanded Halogen-Bonded Anion Organic Networks with Star-Shaped
 Iodoethynyl-Substituted Molecules: From Corrugated 2D Hexagonal Lattices
 to Pyrite-Type 2-Fold Interpenetrated Cubic Lattices
;
_journal_name_full 'Journal of the American Chemical Society'
_journal_page_first 6200
_journal_page_last 6210
_journal_paper_doi 10.1021/ja400740v
_journal_volume 135
_journal_year 2013
_chemical_formula_moiety 'C12 F3 I3, C7 H15 N2, C H Cl3, I'
_chemical_formula_sum 'C20 H16 Cl3 F3 I4 N2'
_chemical_formula_weight 955.30
_chemical_name_systematic
; 
 ? 
;
_space_group_IT_number 14
_symmetry_cell_setting monoclinic
_symmetry_space_group_name_Hall '-P 2ybc'
_symmetry_space_group_name_H-M 'P 1 21/c 1'
_atom_sites_solution_hydrogens geom
_atom_sites_solution_primary direct
_atom_sites_solution_secondary difmap
_audit_creation_method SHELXL-97
_cell_angle_alpha 90.00
_cell_angle_beta 97.5540(10)
_cell_angle_gamma 90.00
_cell_formula_units_Z 4
_cell_length_a 11.5634(2)
_cell_length_b 14.1620(3)
_cell_length_c 17.1705(3)
_cell_measurement_reflns_used 9068
_cell_measurement_temperature 293(2)
_cell_measurement_theta_max 27.4947
_cell_measurement_theta_min 3.5087
_cell_volume 2787.45(9)
_computing_cell_refinement 'Dirax/lsq (Duisenberg & Schreurs, 1989-2000)'
_computing_data_collection 'Collect (Bruker AXS BV, 1997-2004)'
_computing_data_reduction 'EvalCCD (Duisenberg & Schreurs 1990-2000)'
_computing_molecular_graphics 'Ortep-3 for Windows (Farrugia, 1997)'
_computing_publication_material 'WinGX publication routines (Farrugia, 1999)'
_computing_structure_refinement 'SHELXL-97 (Sheldrick, 1997)'
_computing_structure_solution 'SIR92 (Altomare et al., 1993)'
_diffrn_ambient_temperature 293(2)
_diffrn_detector_area_resol_mean 9
_diffrn_measured_fraction_theta_full 0.998
_diffrn_measured_fraction_theta_max 0.998
_diffrn_measurement_device '95mm CCD camera on \k-goniostat'
_diffrn_measurement_device_type KappaCCD
_diffrn_measurement_method CCD
_diffrn_radiation_monochromator 'horizonally mounted graphite crystal'
_diffrn_radiation_source 'fine-focus sealed tube'
_diffrn_radiation_type MoK\a
_diffrn_radiation_wavelength 0.71073
_diffrn_reflns_av_R_equivalents 0.0469
_diffrn_reflns_av_sigmaI/netI 0.0258
_diffrn_reflns_limit_h_max 15
_diffrn_reflns_limit_h_min -15
_diffrn_reflns_limit_k_max 18
_diffrn_reflns_limit_k_min -18
_diffrn_reflns_limit_l_max 20
_diffrn_reflns_limit_l_min -22
_diffrn_reflns_number 50864
_diffrn_reflns_theta_full 27.49
_diffrn_reflns_theta_max 27.49
_diffrn_reflns_theta_min 3.51
_exptl_absorpt_coefficient_mu 4.791
_exptl_absorpt_correction_T_max 0.317
_exptl_absorpt_correction_T_min 0.195
_exptl_absorpt_correction_type multi-scan
_exptl_absorpt_process_details
;
  [Sheldrick, G.M. (2002). SADABS Bruker AXS Inc., Madison, Wisconsin, USA]
;
_exptl_crystal_colour white
_exptl_crystal_density_diffrn 2.276
_exptl_crystal_description prism
_exptl_crystal_F_000 1760
_exptl_crystal_size_max 0.37
_exptl_crystal_size_mid 0.37
_exptl_crystal_size_min 0.24
_refine_diff_density_max 1.151
_refine_diff_density_min -1.440
_refine_diff_density_rms 0.169
_refine_ls_extinction_method none
_refine_ls_goodness_of_fit_ref 1.165
_refine_ls_hydrogen_treatment constr
_refine_ls_matrix_type full
_refine_ls_number_parameters 289
_refine_ls_number_reflns 6385
_refine_ls_number_restraints 0
_refine_ls_restrained_S_all 1.165
_refine_ls_R_factor_all 0.0671
_refine_ls_R_factor_gt 0.0374
_refine_ls_shift/su_max 0.002
_refine_ls_shift/su_mean 0.000
_refine_ls_structure_factor_coef Fsqd
_refine_ls_weighting_details 'calc w=1/[\s^2^(Fo^2^)+(0.0271P)^2^+11.4411P] where P=(Fo^2^+2Fc^2^)/3'
_refine_ls_weighting_scheme calc
_refine_ls_wR_factor_gt 0.0770
_refine_ls_wR_factor_ref 0.0954
_reflns_number_gt 4609
_reflns_number_total 6385
_reflns_threshold_expression >2sigma(I)
_cod_data_source_file ja400740v_si_001_07.cif
_cod_data_source_block 1-MeDABCOI
_cod_original_sg_symbol_H-M 'P 21/c'
_cod_database_code 4119624

loop_
_symmetry_equiv_pos_as_xyz
'x, y, z'
'-x, y+1/2, -z+1/2'
'-x, -y, -z'
'x, -y-1/2, z-1/2'

loop_
_atom_site_label
_atom_site_type_symbol
_atom_site_fract_x
_atom_site_fract_y
_atom_site_fract_z
_atom_site_U_iso_or_equiv
_atom_site_adp_type
_atom_site_occupancy
_atom_site_symmetry_multiplicity
_atom_site_calc_flag
_atom_site_refinement_flags
I001 I 0.69149(3) 0.58320(3) 0.31847(2) 0.04466(11) Uani 1 1 d .
I002 I 0.68193(4) 1.26465(3) 0.30636(3) 0.04886(12) Uani 1 1 d .
I003 I 0.04975(4) 0.95277(3) 0.61906(3) 0.04962(12) Uani 1 1 d .
F1 F 0.6229(3) 0.9262(3) 0.3406(2) 0.0605(11) Uani 1 1 d .
F2 F 0.3245(3) 1.0901(2) 0.4419(2) 0.0526(9) Uani 1 1 d .
F3 F 0.3446(3) 0.7597(3) 0.4599(2) 0.0565(10) Uani 1 1 d .
C1 C 0.5934(5) 0.6876(5) 0.3572(4) 0.0459(14) Uani 1 1 d .
C2 C 0.5411(6) 0.7524(4) 0.3791(3) 0.0436(14) Uani 1 1 d .
C3 C 0.4849(5) 0.8385(4) 0.3968(3) 0.0375(12) Uani 1 1 d .
C4 C 0.5255(5) 0.9256(4) 0.3755(3) 0.0408(13) Uani 1 1 d .
C5 C 0.4749(5) 1.0122(4) 0.3877(3) 0.0368(12) Uani 1 1 d .
C6 C 0.3754(5) 1.0079(4) 0.4271(3) 0.0355(12) Uani 1 1 d .
C7 C 0.3318(5) 0.9245(4) 0.4535(3) 0.0350(12) Uani 1 1 d .
C8 C 0.3874(5) 0.8415(4) 0.4360(3) 0.0352(12) Uani 1 1 d .
C9 C 0.5770(5) 1.1622(5) 0.3419(4) 0.0459(14) Uani 1 1 d .
C10 C 0.5241(6) 1.0984(4) 0.3638(4) 0.0433(14) Uani 1 1 d .
C11 C 0.1648(5) 0.9304(4) 0.5426(4) 0.0434(14) Uani 1 1 d .
C12 C 0.2362(5) 0.9256(4) 0.4999(4) 0.0398(13) Uani 1 1 d .
N1 N 0.7581(4) 0.8562(4) 0.1265(3) 0.0456(12) Uani 1 1 d .
N2 N 0.6084(5) 0.9877(5) 0.0930(3) 0.0580(15) Uani 1 1 d .
C13 C 0.8443(6) 0.7781(6) 0.1473(5) 0.065(2) Uani 1 1 d .
H13A H 0.8560 0.7441 0.1007 0.098 Uiso 1 1 calc R
H13B H 0.8149 0.7359 0.1839 0.098 Uiso 1 1 calc R
H13C H 0.9171 0.8044 0.1708 0.098 Uiso 1 1 calc R
C14 C 0.7991(9) 0.9239(7) 0.0687(7) 0.103(4) Uani 1 1 d .
H14A H 0.8108 0.8909 0.0209 0.124 Uiso 1 1 calc R
H14B H 0.8725 0.9522 0.0907 0.124 Uiso 1 1 calc R
C15 C 0.7042(10) 1.0018(8) 0.0504(7) 0.113(4) Uani 1 1 d .
H15A H 0.7386 1.0631 0.0636 0.136 Uiso 1 1 calc R
H15B H 0.6764 1.0016 -0.0055 0.136 Uiso 1 1 calc R
C16 C 0.7411(12) 0.9084(10) 0.1968(5) 0.140(6) Uani 1 1 d .
H16A H 0.8147 0.9350 0.2206 0.168 Uiso 1 1 calc R
H16B H 0.7122 0.8666 0.2346 0.168 Uiso 1 1 calc R
C17 C 0.6515(12) 0.9889(10) 0.1736(6) 0.146(7) Uani 1 1 d .
H17A H 0.5868 0.9823 0.2039 0.175 Uiso 1 1 calc R
H17B H 0.6885 1.0493 0.1868 0.175 Uiso 1 1 calc R
C18 C 0.6461(8) 0.8180(7) 0.0899(9) 0.132(6) Uani 1 1 d .
H18A H 0.6155 0.7744 0.1257 0.159 Uiso 1 1 calc R
H18B H 0.6572 0.7838 0.0425 0.159 Uiso 1 1 calc R
C19 C 0.5591(8) 0.8994(7) 0.0696(9) 0.126(5) Uani 1 1 d .
H19A H 0.5345 0.9000 0.0133 0.151 Uiso 1 1 calc R
H19B H 0.4905 0.8888 0.0955 0.151 Uiso 1 1 calc R
I004 I 0.12636(4) 0.92884(3) 0.25372(3) 0.05278(13) Uani 1 1 d .
C20 C 0.0273(7) 0.7610(6) 0.9148(5) 0.068(2) Uani 1 1 d .
H20 H 0.0803 0.7084 0.9085 0.081 Uiso 1 1 calc R
Cl1 Cl 0.0756(2) 0.8162(2) 1.00424(15) 0.0924(7) Uani 1 1 d .
Cl2 Cl -0.1126(2) 0.71388(16) 0.91770(16) 0.0865(7) Uani 1 1 d .
Cl3 Cl 0.0299(3) 0.8359(2) 0.83603(16) 0.1026(9) Uani 1 1 d .

loop_
_atom_site_aniso_label
_atom_site_aniso_U_11
_atom_site_aniso_U_22
_atom_site_aniso_U_33
_atom_site_aniso_U_23
_atom_site_aniso_U_13
_atom_site_aniso_U_12
I001 0.0429(2) 0.0423(2) 0.0491(2) -0.00457(18) 0.00742(17) 0.00527(17)
I002 0.0482(2) 0.0450(2) 0.0531(2) 0.01040(19) 0.00553(18) -0.00742(18)
I003 0.0418(2) 0.0571(3) 0.0526(2) 0.0008(2) 0.01631(18) 0.00292(19)
F1 0.057(2) 0.062(3) 0.070(3) 0.007(2) 0.039(2) 0.0032(19)
F2 0.053(2) 0.0329(19) 0.073(3) 0.0001(17) 0.0132(19) 0.0068(16)
F3 0.061(2) 0.037(2) 0.076(3) 0.0033(18) 0.027(2) -0.0053(17)
C1 0.044(3) 0.045(4) 0.050(4) -0.002(3) 0.006(3) 0.006(3)
C2 0.054(4) 0.040(3) 0.039(3) -0.001(3) 0.012(3) 0.004(3)
C3 0.041(3) 0.037(3) 0.035(3) -0.003(2) 0.006(2) -0.001(2)
C4 0.039(3) 0.049(4) 0.036(3) 0.003(3) 0.010(2) -0.003(3)
C5 0.038(3) 0.037(3) 0.034(3) 0.003(2) 0.001(2) -0.004(2)
C6 0.031(3) 0.037(3) 0.038(3) -0.001(2) 0.002(2) 0.005(2)
C7 0.029(3) 0.040(3) 0.036(3) 0.002(2) 0.004(2) -0.001(2)
C8 0.040(3) 0.029(3) 0.036(3) 0.004(2) 0.007(2) -0.001(2)
C9 0.045(3) 0.041(4) 0.050(4) 0.010(3) 0.002(3) -0.003(3)
C10 0.049(4) 0.041(4) 0.037(3) 0.005(3) -0.002(3) -0.002(3)
C11 0.039(3) 0.042(3) 0.050(4) 0.001(3) 0.009(3) 0.003(3)
C12 0.031(3) 0.040(3) 0.047(3) 0.001(3) 0.004(2) -0.001(2)
N1 0.039(3) 0.045(3) 0.052(3) 0.001(2) 0.005(2) 0.003(2)
N2 0.058(4) 0.062(4) 0.054(4) 0.001(3) 0.009(3) 0.011(3)
C13 0.052(4) 0.061(5) 0.081(5) 0.007(4) 0.006(4) 0.016(4)
C14 0.094(7) 0.093(7) 0.135(9) 0.042(7) 0.059(7) 0.032(6)
C15 0.123(9) 0.087(7) 0.138(10) 0.053(7) 0.053(8) 0.044(7)
C16 0.178(12) 0.193(13) 0.044(5) -0.026(6) -0.009(6) 0.127(11)
C17 0.187(13) 0.181(13) 0.063(6) -0.033(7) -0.012(7) 0.137(11)
C18 0.053(5) 0.054(6) 0.272(17) 0.006(8) -0.046(7) -0.002(4)
C19 0.058(6) 0.069(7) 0.238(15) 0.025(8) -0.033(7) -0.002(5)
I004 0.0447(2) 0.0501(3) 0.0672(3) -0.0002(2) 0.0212(2) 0.00034(19)
C20 0.059(5) 0.057(5) 0.088(6) 0.006(4) 0.012(4) 0.016(4)
Cl1 0.0706(14) 0.121(2) 0.0862(16) -0.0044(15) 0.0114(12) -0.0020(14)
Cl2 0.0845(15) 0.0579(13) 0.1177(19) 0.0018(12) 0.0161(14) 0.0001(11)
Cl3 0.1057(19) 0.105(2) 0.0934(18) 0.0311(15) -0.0007(14) -0.0197(16)

loop_
_atom_type_symbol
_atom_type_description
_atom_type_scat_dispersion_real
_atom_type_scat_dispersion_imag
_atom_type_scat_source
C C 0.0033 0.0016 'International Tables Vol C Tables 4.2.6.8 and 6.1.1.4'
H H 0.0000 0.0000 'International Tables Vol C Tables 4.2.6.8 and 6.1.1.4'
N N 0.0061 0.0033 'International Tables Vol C Tables 4.2.6.8 and 6.1.1.4'
F F 0.0171 0.0103 'International Tables Vol C Tables 4.2.6.8 and 6.1.1.4'
I I -0.4742 1.8119 'International Tables Vol C Tables 4.2.6.8 and 6.1.1.4'
Cl Cl 0.1484 0.1585 'International Tables Vol C Tables 4.2.6.8 and 6.1.1.4'

loop_
_geom_angle_atom_site_label_1
_geom_angle_atom_site_label_2
_geom_angle_atom_site_label_3
_geom_angle
C2 C1 I001 176.1(6)
C1 C2 C3 171.6(7)
C4 C3 C8 115.2(5)
C4 C3 C2 121.5(5)
C8 C3 C2 123.3(5)
F1 C4 C5 117.2(5)
F1 C4 C3 117.2(5)
C5 C4 C3 125.6(5)
C4 C5 C6 115.0(5)
C4 C5 C10 121.3(5)
C6 C5 C10 123.7(5)
F2 C6 C7 119.4(5)
F2 C6 C5 117.3(5)
C7 C6 C5 123.3(5)
C6 C7 C8 116.9(5)
C6 C7 C12 120.6(5)
C8 C7 C12 122.5(5)
F3 C8 C3 118.5(5)
F3 C8 C7 117.6(5)
C3 C8 C7 123.9(5)
C10 C9 I002 174.6(6)
C9 C10 C5 171.1(7)
C12 C11 I003 173.6(6)
C11 C12 C7 174.2(7)
C16 N1 C18 109.7(9)
C16 N1 C13 109.6(6)
C18 N1 C13 110.6(6)
C16 N1 C14 108.2(9)
C18 N1 C14 106.8(8)
C13 N1 C14 111.8(6)
C17 N2 C19 111.6(10)
C17 N2 C15 107.8(9)
C19 N2 C15 106.9(9)
N1 C13 H13A 109.5
N1 C13 H13B 109.5
H13A C13 H13B 109.5
N1 C13 H13C 109.5
H13A C13 H13C 109.5
H13B C13 H13C 109.5
N1 C14 C15 108.1(7)
N1 C14 H14A 110.1
C15 C14 H14A 110.1
N1 C14 H14B 110.1
C15 C14 H14B 110.1
H14A C14 H14B 108.4
N2 C15 C14 111.9(8)
N2 C15 H15A 109.2
C14 C15 H15A 109.2
N2 C15 H15B 109.2
C14 C15 H15B 109.2
H15A C15 H15B 107.9
N1 C16 C17 108.6(7)
N1 C16 H16A 110.0
C17 C16 H16A 110.0
N1 C16 H16B 110.0
C17 C16 H16B 110.0
H16A C16 H16B 108.3
N2 C17 C16 112.4(7)
N2 C17 H17A 109.1
C16 C17 H17A 109.1
N2 C17 H17B 109.1
C16 C17 H17B 109.1
H17A C17 H17B 107.9
N1 C18 C19 109.6(7)
N1 C18 H18A 109.7
C19 C18 H18A 109.7
N1 C18 H18B 109.7
C19 C18 H18B 109.7
H18A C18 H18B 108.2
N2 C19 C18 111.8(7)
N2 C19 H19A 109.3
C18 C19 H19A 109.3
N2 C19 H19B 109.3
C18 C19 H19B 109.3
H19A C19 H19B 107.9
Cl3 C20 Cl1 112.2(5)
Cl3 C20 Cl2 111.6(5)
Cl1 C20 Cl2 109.5(5)
Cl3 C20 H20 107.8
Cl1 C20 H20 107.8
Cl2 C20 H20 107.8

loop_
_geom_bond_atom_site_label_1
_geom_bond_atom_site_label_2
_geom_bond_distance
I001 C1 2.028(6)
I002 C9 2.036(6)
I003 C11 2.013(6)
F1 C4 1.343(6)
F2 C6 1.343(6)
F3 C8 1.344(6)
C1 C2 1.186(8)
C2 C3 1.434(8)
C3 C4 1.386(8)
C3 C8 1.387(8)
C4 C5 1.386(8)
C5 C6 1.411(8)
C5 C10 1.430(8)
C6 C7 1.384(8)
C7 C8 1.392(8)
C7 C12 1.444(8)
C9 C10 1.180(8)
C11 C12 1.177(8)
N1 C16 1.450(10)
N1 C18 1.466(10)
N1 C13 1.500(8)
N1 C14 1.501(10)
N2 C17 1.408(11)
N2 C19 1.412(12)
N2 C15 1.419(11)
C13 H13A 0.9600
C13 H13B 0.9600
C13 H13C 0.9600
C14 C15 1.559(12)
C14 H14A 0.9700
C14 H14B 0.9700
C15 H15A 0.9700
C15 H15B 0.9700
C16 C17 1.556(13)
C16 H16A 0.9700
C16 H16B 0.9700
C17 H17A 0.9700
C17 H17B 0.9700
C18 C19 1.539(12)
C18 H18A 0.9700
C18 H18B 0.9700
C19 H19A 0.9700
C19 H19B 0.9700
C20 Cl3 1.722(8)
C20 Cl1 1.748(9)
C20 Cl2 1.757(8)
C20 H20 0.9800

loop_
_geom_torsion_atom_site_label_1
_geom_torsion_atom_site_label_2
_geom_torsion_atom_site_label_3
_geom_torsion_atom_site_label_4
_geom_torsion
I001 C1 C2 C3 36(12)
C1 C2 C3 C4 -21(5)
C1 C2 C3 C8 159(5)
C8 C3 C4 F1 177.1(5)
C2 C3 C4 F1 -2.9(9)
C8 C3 C4 C5 -2.3(9)
C2 C3 C4 C5 177.7(6)
F1 C4 C5 C6 -177.7(5)
C3 C4 C5 C6 1.7(9)
F1 C4 C5 C10 0.2(8)
C3 C4 C5 C10 179.6(6)
C4 C5 C6 F2 178.6(5)
C10 C5 C6 F2 0.7(8)
C4 C5 C6 C7 1.2(8)
C10 C5 C6 C7 -176.7(5)
F2 C6 C7 C8 179.5(5)
C5 C6 C7 C8 -3.2(8)
F2 C6 C7 C12 -3.1(8)
C5 C6 C7 C12 174.2(5)
C4 C3 C8 F3 -178.7(5)
C2 C3 C8 F3 1.3(9)
C4 C3 C8 C7 0.1(9)
C2 C3 C8 C7 -179.9(6)
C6 C7 C8 F3 -178.7(5)
C12 C7 C8 F3 3.9(8)
C6 C7 C8 C3 2.5(9)
C12 C7 C8 C3 -174.9(6)
I002 C9 C10 C5 -22(10)
C4 C5 C10 C9 -8(5)
C6 C5 C10 C9 170(4)
I003 C11 C12 C7 39(11)
C6 C7 C12 C11 -66(7)
C8 C7 C12 C11 111(7)
C16 N1 C14 C15 -59.4(12)
C18 N1 C14 C15 58.6(11)
C13 N1 C14 C15 179.7(9)
C17 N2 C15 C14 59.2(13)
C19 N2 C15 C14 -61.0(13)
N1 C14 C15 N2 0.5(14)
C18 N1 C16 C17 -58.3(14)
C13 N1 C16 C17 180.0(11)
C14 N1 C16 C17 57.8(14)
C19 N2 C17 C16 55.6(15)
C15 N2 C17 C16 -61.5(15)
N1 C16 C17 N2 2.1(18)
C16 N1 C18 C19 58.6(14)
C13 N1 C18 C19 179.7(10)
C14 N1 C18 C19 -58.5(13)
C17 N2 C19 C18 -55.7(14)
C15 N2 C19 C18 62.0(14)
N1 C18 C19 N2 -1.4(17)
